data_4326897
loop_
_publ_author_name
'Abhishek Banerjee'
'Farah S. Raad'
'Nina Vankova'
'Bassem S. Bassil'
'Thomas Heine'
'Ulrich Kortz'

_publ_contact_author_address
;
School of Engineering and Science, Jacobs University, P.O. Box 750 561, 
28725 Bremen, Germany
;
_publ_contact_author_email u.kortz@jacobs-university.de
_publ_contact_author_name 'Ulrich Kortz'
_publ_section_title
;
 Polyoxomolybdodiphosphonates: Examples Incorporating Ethylidenepyridines
;
_journal_name_full 'Inorganic Chemistry'
_journal_page_first 11667
_journal_page_last 11675
_journal_paper_doi 10.1021/ic201652h
_journal_volume 50
_journal_year 2011
_chemical_formula_sum 'C20 H70 Mo6 N20 O40 P4'
_chemical_formula_weight 1930.48
_chemical_name_systematic
; 
 ? 
;
_space_group_IT_number 2
_symmetry_cell_setting triclinic
_symmetry_space_group_name_Hall '-P 1'
_symmetry_space_group_name_H-M 'P -1'
_atom_sites_solution_hydrogens geom
_atom_sites_solution_primary direct
_atom_sites_solution_secondary difmap
_audit_creation_method SHELXL-97
_cell_angle_alpha 81.723(2)
_cell_angle_beta 79.307(2)
_cell_angle_gamma 78.468(2)
_cell_formula_units_Z 2
_cell_length_a 11.2994(4)
_cell_length_b 12.5679(4)
_cell_length_c 19.8205(6)
_cell_measurement_reflns_used 9909
_cell_measurement_temperature 293(2)
_cell_measurement_theta_max 26.47
_cell_measurement_theta_min 2.58
_cell_volume 2693.25(15)
_computing_cell_refinement 'Bruker SAINT'
_computing_data_collection 'Bruker APEX2'
_computing_data_reduction 'Bruker SAINT'
_computing_molecular_graphics 'Bruker SHELXTL'
_computing_publication_material 'Bruker SHELXTL'
_computing_structure_refinement 'SHELXL-97 (Sheldrick, 2008)'
_computing_structure_solution 'SHELXS-97 (Sheldrick, 2008)'
_diffrn_ambient_temperature 293(2)
_diffrn_measured_fraction_theta_full 0.985
_diffrn_measured_fraction_theta_max 0.985
_diffrn_measurement_device_type 'Bruker APEX-II CCD'
_diffrn_measurement_method '\f and \w scans'
_diffrn_radiation_monochromator graphite
_diffrn_radiation_source 'fine-focus sealed tube'
_diffrn_radiation_type MoK\a
_diffrn_radiation_wavelength 0.71073
_diffrn_reflns_av_R_equivalents 0.0633
_diffrn_reflns_av_sigmaI/netI 0.0406
_diffrn_reflns_limit_h_max 14
_diffrn_reflns_limit_h_min -14
_diffrn_reflns_limit_k_max 15
_diffrn_reflns_limit_k_min -15
_diffrn_reflns_limit_l_max 24
_diffrn_reflns_limit_l_min -23
_diffrn_reflns_number 86914
_diffrn_reflns_theta_full 26.37
_diffrn_reflns_theta_max 26.37
_diffrn_reflns_theta_min 3.40
_exptl_absorpt_coefficient_mu 1.604
_exptl_absorpt_correction_T_max 0.8259
_exptl_absorpt_correction_T_min 0.4067
_exptl_absorpt_correction_type multi-scan
_exptl_absorpt_process_details SADABS
_exptl_crystal_colour red
_exptl_crystal_density_diffrn 2.380
_exptl_crystal_description block
_exptl_crystal_F_000 1924
_exptl_crystal_size_max 0.31
_exptl_crystal_size_mid 0.12
_exptl_crystal_size_min 0.12
_refine_diff_density_max 2.414
_refine_diff_density_min -1.125
_refine_diff_density_rms 0.179
_refine_ls_extinction_method none
_refine_ls_goodness_of_fit_ref 1.025
_refine_ls_hydrogen_treatment constr
_refine_ls_matrix_type full
_refine_ls_number_parameters 371
_refine_ls_number_reflns 10831
_refine_ls_number_restraints 0
_refine_ls_restrained_S_all 1.025
_refine_ls_R_factor_all 0.0692
_refine_ls_R_factor_gt 0.0543
_refine_ls_shift/su_max 0.001
_refine_ls_shift/su_mean 0.000
_refine_ls_structure_factor_coef Fsqd
_refine_ls_weighting_details 'calc w=1/[\s^2^(Fo^2^)+(0.0700P)^2^+26.0000P] where P=(Fo^2^+2Fc^2^)/3'
_refine_ls_weighting_scheme calc
_refine_ls_wR_factor_gt 0.1481
_refine_ls_wR_factor_ref 0.1579
_reflns_number_gt 8641
_reflns_number_total 10831
_reflns_threshold_expression >2sigma(I)
_cod_data_source_file ic201652h_si_005.cif
_cod_data_source_block ab42
_cod_database_code 4326897

loop_
_symmetry_equiv_pos_as_xyz
'x, y, z'
'-x, -y, -z'

loop_
_atom_site_label
_atom_site_type_symbol
_atom_site_fract_x
_atom_site_fract_y
_atom_site_fract_z
_atom_site_U_iso_or_equiv
_atom_site_adp_type
_atom_site_occupancy
_atom_site_symmetry_multiplicity
_atom_site_calc_flag
_atom_site_refinement_flags
Mo1 Mo 0.27767(6) 1.38720(5) 0.04675(3) 0.03401(17) Uani 1 1 d .
Mo2 Mo 0.39637(6) 1.18396(5) 0.14563(3) 0.03160(16) Uani 1 1 d .
Mo3 Mo 0.55624(5) 0.86331(5) 0.27438(3) 0.02337(14) Uani 1 1 d .
Mo4 Mo 0.66011(5) 0.65366(5) 0.37514(3) 0.02459(15) Uani 1 1 d .
Mo5 Mo 0.12053(6) 1.09002(5) 0.26437(3) 0.02742(15) Uani 1 1 d .
Mo6 Mo 0.21190(5) 0.92340(5) 0.34029(3) 0.02271(14) Uani 1 1 d .
P1 P 0.11538(17) 1.35441(15) 0.20073(10) 0.0295(4) Uani 1 1 d .
P2 P 0.10621(18) 1.19755(16) 0.09956(10) 0.0311(4) Uani 1 1 d .
P3 P 0.41330(15) 0.81058(14) 0.44700(9) 0.0222(3) Uani 1 1 d .
P4 P 0.37460(15) 0.66481(13) 0.34693(9) 0.0226(3) Uani 1 1 d .
O1A O 0.2954(5) 1.5187(5) 0.0485(3) 0.0454(14) Uiso 1 1 d .
O1B O 0.2892(5) 1.3777(5) -0.0393(3) 0.0468(14) Uiso 1 1 d .
O1C1 O 0.0980(5) 1.4067(4) 0.0720(3) 0.0347(12) Uiso 1 1 d .
O1C8 O 0.5208(4) 0.6110(4) 0.4385(2) 0.0237(10) Uiso 1 1 d .
O1P1 O 0.2508(5) 1.3439(4) 0.1648(3) 0.0337(11) Uiso 1 1 d .
O1P2 O 0.2436(5) 1.2050(4) 0.0762(3) 0.0336(11) Uiso 1 1 d .
O1P3 O 0.4325(4) 0.8151(4) 0.5196(2) 0.0276(10) Uiso 1 1 d .
O1P4 O 0.3558(4) 0.5521(4) 0.3388(2) 0.0278(10) Uiso 1 1 d .
O12 O 0.4265(5) 1.3046(4) 0.0666(3) 0.0366(12) Uiso 1 1 d .
O2A O 0.4874(5) 1.2222(5) 0.1946(3) 0.0416(13) Uiso 1 1 d .
O2B O 0.4893(5) 1.0801(5) 0.1022(3) 0.0446(14) Uiso 1 1 d .
O2P1 O 0.0648(5) 1.4657(4) 0.2223(3) 0.0380(12) Uiso 1 1 d .
O2P2 O 0.0475(5) 1.1843(5) 0.0398(3) 0.0405(13) Uiso 1 1 d .
O2P3 O 0.5317(4) 0.8224(4) 0.3941(2) 0.0232(9) Uiso 1 1 d .
O2P4 O 0.5001(4) 0.6894(4) 0.3060(2) 0.0230(9) Uiso 1 1 d .
O25 O 0.2933(5) 1.1164(4) 0.2065(3) 0.0324(11) Uiso 1 1 d .
O3A O 0.6206(5) 0.9753(4) 0.2774(3) 0.0322(11) Uiso 1 1 d .
O3B O 0.5865(4) 0.8409(4) 0.1883(3) 0.0315(11) Uiso 1 1 d .
O3P1 O 0.1001(4) 1.2634(4) 0.2596(3) 0.0299(11) Uiso 1 1 d .
O3P2 O 0.0827(5) 1.1119(4) 0.1617(3) 0.0322(11) Uiso 1 1 d .
O3P3 O 0.3030(4) 0.8951(4) 0.4282(2) 0.0248(10) Uiso 1 1 d .
O3P4 O 0.2661(4) 0.7520(4) 0.3303(2) 0.0251(10) Uiso 1 1 d .
O34 O 0.7054(4) 0.7542(4) 0.3006(2) 0.0252(10) Uiso 1 1 d .
O36 O 0.3959(4) 0.9140(4) 0.2901(2) 0.0245(10) Uiso 1 1 d .
O4A O 0.7514(5) 0.6655(4) 0.4326(3) 0.0334(11) Uiso 1 1 d .
O4B O 0.7260(5) 0.5312(4) 0.3445(3) 0.0347(12) Uiso 1 1 d .
O5A O -0.0292(5) 1.0975(4) 0.2990(3) 0.0351(12) Uiso 1 1 d .
O56A O 0.2032(4) 1.0768(4) 0.3442(2) 0.0249(10) Uiso 1 1 d .
O56B O 0.1710(4) 0.9373(4) 0.2492(2) 0.0270(10) Uiso 1 1 d .
O6A O 0.0821(4) 0.8954(4) 0.3935(2) 0.0281(10) Uiso 1 1 d .
C1 C 0.0452(7) 1.3339(6) 0.1274(4) 0.0334(16) Uiso 1 1 d .
C2 C -0.0944(7) 1.3673(6) 0.1331(4) 0.0360(17) Uiso 1 1 d .
H2A H -0.1161 1.4449 0.1378 0.043 Uiso 1 1 calc R
H2B H -0.1174 1.3563 0.0902 0.043 Uiso 1 1 calc R
C3 C -0.1689(7) 1.3075(6) 0.1918(4) 0.0336(16) Uiso 1 1 d .
C4 C -0.2111(7) 1.3484(7) 0.2547(4) 0.0385(18) Uiso 1 1 d .
H4 H -0.1887 1.4124 0.2624 0.046 Uiso 1 1 calc R
C5 C -0.2852(8) 1.2962(7) 0.3059(5) 0.047(2) Uiso 1 1 d .
H5 H -0.3148 1.3264 0.3472 0.057 Uiso 1 1 calc R
C6 C -0.3158(8) 1.2005(7) 0.2966(5) 0.0426(19) Uiso 1 1 d .
H6 H -0.3654 1.1643 0.3314 0.051 Uiso 1 1 calc R
C7 C -0.2030(8) 1.2119(7) 0.1848(5) 0.0411(19) Uiso 1 1 d .
H7 H -0.1770 1.1820 0.1431 0.049 Uiso 1 1 calc R
C8 C 0.3995(6) 0.6713(5) 0.4353(3) 0.0235(13) Uiso 1 1 d .
C9 C 0.3142(6) 0.6134(6) 0.4934(4) 0.0261(14) Uiso 1 1 d .
H9A H 0.3272 0.5369 0.4863 0.031 Uiso 1 1 calc R
H9B H 0.3388 0.6169 0.5373 0.031 Uiso 1 1 calc R
C10 C 0.1791(6) 0.6586(6) 0.4987(4) 0.0268(14) Uiso 1 1 d .
C11 C 0.1185(7) 0.7329(6) 0.5445(4) 0.0303(15) Uiso 1 1 d .
H11 H 0.1627 0.7587 0.5718 0.036 Uiso 1 1 calc R
C12 C -0.0066(7) 0.7693(7) 0.5503(4) 0.0388(18) Uiso 1 1 d .
H12 H -0.0468 0.8187 0.5814 0.047 Uiso 1 1 calc R
C13 C -0.0695(8) 0.7310(7) 0.5090(4) 0.0412(19) Uiso 1 1 d .
H13 H -0.1534 0.7550 0.5117 0.049 Uiso 1 1 calc R
C14 C 0.1092(7) 0.6227(6) 0.4587(4) 0.0334(16) Uiso 1 1 d .
H14 H 0.1468 0.5728 0.4275 0.040 Uiso 1 1 calc R
N1 N -0.2725(6) 1.1597(6) 0.2360(4) 0.0419(16) Uiso 1 1 d .
N2 N -0.0110(6) 0.6588(5) 0.4647(3) 0.0382(15) Uiso 1 1 d .
C1G1 C 0.5440(7) 0.4902(6) 0.1699(4) 0.0337(16) Uiso 1 1 d .
C1G2 C 0.2204(7) 0.0412(6) 0.5830(4) 0.0297(15) Uiso 1 1 d .
C1G3 C 0.6487(7) 0.7198(6) 0.6186(4) 0.0306(15) Uiso 1 1 d .
C1G4 C 0.8933(7) 0.6885(6) 0.1236(4) 0.0345(16) Uiso 1 1 d .
N1G1 N 0.5821(6) 0.5807(6) 0.1758(4) 0.0427(16) Uiso 1 1 d .
H1GA H 0.5595 0.6110 0.2134 0.051 Uiso 1 1 calc R
H1GB H 0.6297 0.6092 0.1420 0.051 Uiso 1 1 calc R
N1G2 N 0.3409(6) 0.0238(5) 0.5660(3) 0.0370(15) Uiso 1 1 d .
H1GC H 0.3760 -0.0175 0.5343 0.044 Uiso 1 1 calc R
H1GD H 0.3842 0.0537 0.5866 0.044 Uiso 1 1 calc R
N1G3 N 0.5896(6) 0.6590(5) 0.5934(3) 0.0343(14) Uiso 1 1 d .
H1GE H 0.5415 0.6883 0.5643 0.041 Uiso 1 1 calc R
H1GF H 0.5990 0.5899 0.6060 0.041 Uiso 1 1 calc R
N1G4 N 0.8764(6) 0.6449(6) 0.1891(4) 0.0413(16) Uiso 1 1 d .
H1GG H 0.8184 0.6758 0.2184 0.050 Uiso 1 1 calc R
H1GH H 0.9235 0.5858 0.2021 0.050 Uiso 1 1 calc R
N2G1 N 0.5801(6) 0.4425(6) 0.1114(3) 0.0392(15) Uiso 1 1 d .
H2GA H 0.5557 0.3833 0.1076 0.047 Uiso 1 1 calc R
H2GB H 0.6276 0.4710 0.0776 0.047 Uiso 1 1 calc R
N2G2 N 0.1560(6) -0.0060(5) 0.5503(3) 0.0352(14) Uiso 1 1 d .
H2GC H 0.1927 -0.0470 0.5188 0.042 Uiso 1 1 calc R
H2GD H 0.0775 0.0044 0.5607 0.042 Uiso 1 1 calc R
N2G3 N 0.6342(6) 0.8260(5) 0.5991(4) 0.0394(15) Uiso 1 1 d .
H2GE H 0.5860 0.8552 0.5700 0.047 Uiso 1 1 calc R
H2GF H 0.6729 0.8660 0.6156 0.047 Uiso 1 1 calc R
N2G4 N 0.8217(6) 0.7797(6) 0.1023(4) 0.0413(16) Uiso 1 1 d .
H2GG H 0.7633 0.8115 0.1310 0.050 Uiso 1 1 calc R
H2GH H 0.8337 0.8069 0.0597 0.050 Uiso 1 1 calc R
N3G1 N 0.4713(7) 0.4457(6) 0.2211(4) 0.0493(18) Uiso 1 1 d .
H3GA H 0.4481 0.4755 0.2590 0.059 Uiso 1 1 calc R
H3GB H 0.4469 0.3868 0.2168 0.059 Uiso 1 1 calc R
N3G2 N 0.1653(6) 0.1064(5) 0.6310(3) 0.0340(14) Uiso 1 1 d .
H3GC H 0.2080 0.1376 0.6512 0.041 Uiso 1 1 calc R
H3GD H 0.0869 0.1174 0.6418 0.041 Uiso 1 1 calc R
N3G3 N 0.7263(6) 0.6744(6) 0.6617(3) 0.0408(16) Uiso 1 1 d .
H3GE H 0.7379 0.6049 0.6732 0.049 Uiso 1 1 calc R
H3GF H 0.7650 0.7145 0.6782 0.049 Uiso 1 1 calc R
N3G4 N 0.9851(7) 0.6422(6) 0.0779(4) 0.0474(17) Uiso 1 1 d .
H3GG H 0.9966 0.6716 0.0358 0.057 Uiso 1 1 calc R
H3GH H 1.0325 0.5831 0.0907 0.057 Uiso 1 1 calc R
O1W O 0.9836(6) 0.5196(6) 0.3575(4) 0.0581(17) Uiso 1 1 d .
O2W O 0.7526(9) 0.0217(9) 0.1205(5) 0.070(3) Uiso 0.75 1 d P
O3W O 0.0439(11) 0.7387(10) 0.2803(6) 0.081(3) Uiso 0.75 1 d P
O4W O 0.9937(12) 0.9135(10) 0.1597(7) 0.092(4) Uiso 0.75 1 d P
O5W O 0.3536(12) 0.8589(11) 0.1398(7) 0.057(3) Uiso 0.50 1 d P
O6W O 0.6264(12) 0.2761(11) 0.9570(7) 0.057(3) Uiso 0.50 1 d P
O7W O 0.8741(14) 0.1227(12) 0.9838(8) 0.067(4) Uiso 0.50 1 d P
O8W O 0.6672(13) 0.9971(11) 0.9921(7) 0.059(3) Uiso 0.50 1 d P

loop_
_atom_site_aniso_label
_atom_site_aniso_U_11
_atom_site_aniso_U_22
_atom_site_aniso_U_33
_atom_site_aniso_U_23
_atom_site_aniso_U_13
_atom_site_aniso_U_12
Mo1 0.0341(4) 0.0345(4) 0.0322(4) 0.0022(3) -0.0015(3) -0.0111(3)
Mo2 0.0287(3) 0.0300(3) 0.0352(4) -0.0024(3) -0.0016(3) -0.0071(3)
Mo3 0.0220(3) 0.0225(3) 0.0246(3) -0.0010(2) -0.0018(2) -0.0047(2)
Mo4 0.0219(3) 0.0234(3) 0.0268(3) -0.0013(2) -0.0029(2) -0.0020(2)
Mo5 0.0277(3) 0.0268(3) 0.0268(3) 0.0005(2) -0.0046(2) -0.0046(2)
Mo6 0.0213(3) 0.0238(3) 0.0224(3) -0.0014(2) -0.0030(2) -0.0039(2)
P1 0.0290(9) 0.0291(9) 0.0286(10) -0.0002(7) -0.0041(7) -0.0034(7)
P2 0.0336(10) 0.0330(10) 0.0268(9) 0.0003(8) -0.0044(8) -0.0095(8)
P3 0.0229(8) 0.0218(8) 0.0215(8) -0.0024(6) -0.0040(7) -0.0027(6)
P4 0.0239(8) 0.0202(8) 0.0236(9) -0.0024(7) -0.0032(7) -0.0047(6)

loop_
_atom_type_symbol
_atom_type_description
_atom_type_scat_dispersion_real
_atom_type_scat_dispersion_imag
_atom_type_scat_source
C C 0.0033 0.0016 'International Tables Vol C Tables 4.2.6.8 and 6.1.1.4'
H H 0.0000 0.0000 'International Tables Vol C Tables 4.2.6.8 and 6.1.1.4'
Mo Mo -1.6832 0.6857 'International Tables Vol C Tables 4.2.6.8 and 6.1.1.4'
N N 0.0061 0.0033 'International Tables Vol C Tables 4.2.6.8 and 6.1.1.4'
O O 0.0106 0.0060 'International Tables Vol C Tables 4.2.6.8 and 6.1.1.4'
P P 0.1023 0.0942 'International Tables Vol C Tables 4.2.6.8 and 6.1.1.4'

loop_
_geom_angle_atom_site_label_1
_geom_angle_atom_site_label_2
_geom_angle_atom_site_label_3
_geom_angle
O1B Mo1 O1A 103.1(3)
O1B Mo1 O12 102.1(3)
O1A Mo1 O12 103.3(3)
O1B Mo1 O1C1 98.7(3)
O1A Mo1 O1C1 98.9(3)
O12 Mo1 O1C1 145.1(2)
O1B Mo1 O1P1 161.6(2)
O1A Mo1 O1P1 95.3(2)
O12 Mo1 O1P1 74.0(2)
O1C1 Mo1 O1P1 77.4(2)
O1B Mo1 O1P2 91.9(2)
O1A Mo1 O1P2 165.0(2)
O12 Mo1 O1P2 74.2(2)
O1C1 Mo1 O1P2 77.4(2)
O1P1 Mo1 O1P2 69.71(18)
O1B Mo1 Mo2 120.0(2)
O1A Mo1 Mo2 123.2(2)
O12 Mo1 Mo2 36.72(16)
O1C1 Mo1 Mo2 108.34(15)
O1P1 Mo1 Mo2 47.10(13)
O1P2 Mo1 Mo2 46.90(12)
O2A Mo2 O2B 105.0(3)
O2A Mo2 O25 104.1(3)
O2B Mo2 O25 103.8(3)
O2A Mo2 O12 93.8(2)
O2B Mo2 O12 94.8(2)
O25 Mo2 O12 149.6(2)
O2A Mo2 O1P2 157.7(2)
O2B Mo2 O1P2 93.3(2)
O25 Mo2 O1P2 83.3(2)
O12 Mo2 O1P2 71.63(19)
O2A Mo2 O1P1 90.3(2)
O2B Mo2 O1P1 159.3(2)
O25 Mo2 O1P1 85.4(2)
O12 Mo2 O1P1 69.9(2)
O1P2 Mo2 O1P1 69.08(18)
O2A Mo2 Mo1 111.91(19)
O2B Mo2 Mo1 114.3(2)
O25 Mo2 Mo1 116.50(17)
O12 Mo2 Mo1 33.07(15)
O1P2 Mo2 Mo1 47.34(12)
O1P1 Mo2 Mo1 45.67(13)
O3A Mo3 O3B 105.0(2)
O3A Mo3 O36 103.8(2)
O3B Mo3 O36 104.3(2)
O3A Mo3 O34 93.5(2)
O3B Mo3 O34 94.8(2)
O36 Mo3 O34 149.6(2)
O3A Mo3 O2P3 92.0(2)
O3B Mo3 O2P3 158.5(2)
O36 Mo3 O2P3 83.83(18)
O34 Mo3 O2P3 70.61(17)
O3A Mo3 O2P4 159.5(2)
O3B Mo3 O2P4 90.5(2)
O36 Mo3 O2P4 84.90(18)
O34 Mo3 O2P4 71.44(16)
O2P3 Mo3 O2P4 70.19(15)
O4A Mo4 O4B 103.2(2)
O4A Mo4 O34 102.5(2)
O4B Mo4 O34 102.3(2)
O4A Mo4 O1C8 100.2(2)
O4B Mo4 O1C8 100.2(2)
O34 Mo4 O1C8 143.31(19)
O4A Mo4 O2P3 93.4(2)
O4B Mo4 O2P3 163.4(2)
O34 Mo4 O2P3 73.01(18)
O1C8 Mo4 O2P3 77.18(17)
O4A Mo4 O2P4 162.5(2)
O4B Mo4 O2P4 94.2(2)
O34 Mo4 O2P4 73.46(17)
O1C8 Mo4 O2P4 76.30(17)
O2P3 Mo4 O2P4 69.15(15)
O5A Mo5 O56B 102.7(2)
O5A Mo5 O56A 104.2(2)
O56B Mo5 O56A 94.79(19)
O5A Mo5 O3P2 92.6(2)
O56B Mo5 O3P2 84.5(2)
O56A Mo5 O3P2 162.87(19)
O5A Mo5 O25 166.1(2)
O56B Mo5 O25 87.5(2)
O56A Mo5 O25 84.11(19)
O3P2 Mo5 O25 78.76(19)
O5A Mo5 O3P1 89.9(2)
O56B Mo5 O3P1 165.71(19)
O56A Mo5 O3P1 88.57(19)
O3P2 Mo5 O3P1 88.20(19)
O25 Mo5 O3P1 79.04(19)
O5A Mo5 Mo6 99.48(18)
O56B Mo5 Mo6 48.28(14)
O56A Mo5 Mo6 48.30(13)
O3P2 Mo5 Mo6 132.70(14)
O25 Mo5 Mo6 94.35(14)
O3P1 Mo5 Mo6 136.87(13)
O6A Mo6 O56B 103.9(2)
O6A Mo6 O56A 103.5(2)
O56B Mo6 O56A 96.4(2)
O6A Mo6 O36 162.9(2)
O56B Mo6 O36 85.88(19)
O56A Mo6 O36 89.06(18)
O6A Mo6 O3P3 88.9(2)
O56B Mo6 O3P3 165.49(19)
O56A Mo6 O3P3 87.04(18)
O36 Mo6 O3P3 80.06(17)
O6A Mo6 O3P4 88.5(2)
O56B Mo6 O3P4 86.04(19)
O56A Mo6 O3P4 166.77(18)
O36 Mo6 O3P4 78.11(17)
O3P3 Mo6 O3P4 87.54(17)
O6A Mo6 Mo5 99.90(16)
O56B Mo6 Mo5 48.93(14)
O56A Mo6 Mo5 49.29(14)
O36 Mo6 Mo5 97.07(12)
O3P3 Mo6 Mo5 136.32(12)
O3P4 Mo6 Mo5 134.95(13)
O2P1 P1 O3P1 113.1(3)
O2P1 P1 O1P1 112.2(3)
O3P1 P1 O1P1 110.8(3)
O2P1 P1 C1 109.8(3)
O3P1 P1 C1 110.9(3)
O1P1 P1 C1 99.1(3)
O2P2 P2 O3P2 112.7(3)
O2P2 P2 O1P2 111.3(3)
O3P2 P2 O1P2 113.6(3)
O2P2 P2 C1 109.2(3)
O3P2 P2 C1 108.4(3)
O1P2 P2 C1 100.8(3)
O1P3 P3 O3P3 111.5(3)
O1P3 P3 O2P3 111.3(3)
O3P3 P3 O2P3 111.9(3)
O1P3 P3 C8 110.3(3)
O3P3 P3 C8 111.9(3)
O2P3 P3 C8 99.4(3)
O1P4 P4 O3P4 111.7(3)
O1P4 P4 O2P4 111.8(3)
O3P4 P4 O2P4 113.3(3)
O1P4 P4 C8 110.6(3)
O3P4 P4 C8 109.4(3)
O2P4 P4 C8 99.4(3)
C1 O1C1 Mo1 119.0(4)
C8 O1C8 Mo4 120.8(4)
P1 O1P1 Mo1 114.8(3)
P1 O1P1 Mo2 128.6(3)
Mo1 O1P1 Mo2 87.23(18)
P2 O1P2 Mo2 128.0(3)
P2 O1P2 Mo1 113.0(3)
Mo2 O1P2 Mo1 85.75(17)
Mo1 O12 Mo2 110.2(3)
P3 O2P3 Mo3 129.5(3)
P3 O2P3 Mo4 113.0(2)
Mo3 O2P3 Mo4 87.14(15)
P4 O2P4 Mo3 126.5(2)
P4 O2P4 Mo4 113.6(2)
Mo3 O2P4 Mo4 85.34(14)
Mo2 O25 Mo5 157.0(3)
P1 O3P1 Mo5 133.8(3)
P2 O3P2 Mo5 133.5(3)
P3 O3P3 Mo6 132.0(3)
P4 O3P4 Mo6 134.9(3)
Mo4 O34 Mo3 111.2(2)
Mo3 O36 Mo6 157.4(3)
Mo6 O56A Mo5 82.42(18)
Mo6 O56B Mo5 82.80(19)
O1C1 C1 C2 106.7(6)
O1C1 C1 P2 103.8(5)
C2 C1 P2 114.2(5)
O1C1 C1 P1 102.2(5)
C2 C1 P1 117.4(5)
P2 C1 P1 110.8(4)
C3 C2 C1 115.9(7)
C7 C3 C4 116.2(7)
C7 C3 C2 121.7(7)
C4 C3 C2 122.1(7)
C5 C4 C3 121.1(8)
C6 C5 C4 120.4(9)
N1 C6 C5 118.3(8)
N1 C7 C3 122.2(8)
O1C8 C8 C9 105.7(5)
O1C8 C8 P3 103.0(4)
C9 C8 P3 116.2(5)
O1C8 C8 P4 104.7(4)
C9 C8 P4 114.9(5)
P3 C8 P4 110.8(3)
C10 C9 C8 116.1(6)
C11 C10 C14 117.2(7)
C11 C10 C9 122.6(6)
C14 C10 C9 120.1(6)
C12 C11 C10 121.3(7)
C13 C12 C11 118.3(8)
N2 C13 C12 120.5(8)
N2 C14 C10 120.7(7)
C7 N1 C6 121.7(8)
C14 N2 C13 121.9(7)
N3G1 C1G1 N1G1 120.7(8)
N3G1 C1G1 N2G1 119.3(7)
N1G1 C1G1 N2G1 120.0(7)
N1G2 C1G2 N2G2 118.7(7)
N1G2 C1G2 N3G2 120.4(7)
N2G2 C1G2 N3G2 120.9(7)
N1G3 C1G3 N2G3 119.9(7)
N1G3 C1G3 N3G3 120.2(7)
N2G3 C1G3 N3G3 119.9(7)
N2G4 C1G4 N1G4 121.1(7)
N2G4 C1G4 N3G4 118.5(7)
N1G4 C1G4 N3G4 120.4(7)

loop_
_geom_bond_atom_site_label_1
_geom_bond_atom_site_label_2
_geom_bond_distance
Mo1 O1B 1.705(6)
Mo1 O1A 1.710(6)
Mo1 O12 1.868(5)
Mo1 O1C1 1.973(5)
Mo1 O1P1 2.302(5)
Mo1 O1P2 2.370(5)
Mo1 Mo2 3.2138(9)
Mo2 O2A 1.713(6)
Mo2 O2B 1.728(6)
Mo2 O25 1.764(5)
Mo2 O12 2.048(5)
Mo2 O1P2 2.353(5)
Mo2 O1P1 2.357(5)
Mo3 O3A 1.721(5)
Mo3 O3B 1.729(5)
Mo3 O36 1.781(5)
Mo3 O34 2.047(5)
Mo3 O2P3 2.331(4)
Mo3 O2P4 2.363(4)
Mo4 O4A 1.712(5)
Mo4 O4B 1.712(5)
Mo4 O34 1.865(5)
Mo4 O1C8 1.937(5)
Mo4 O2P3 2.354(4)
Mo4 O2P4 2.401(4)
Mo5 O5A 1.693(5)
Mo5 O56B 1.940(5)
Mo5 O56A 1.953(5)
Mo5 O3P2 2.125(5)
Mo5 O25 2.134(5)
Mo5 O3P1 2.135(5)
Mo5 Mo6 2.5535(8)
Mo6 O6A 1.707(5)
Mo6 O56B 1.921(5)
Mo6 O56A 1.923(5)
Mo6 O36 2.120(5)
Mo6 O3P3 2.136(5)
Mo6 O3P4 2.145(5)
P1 O2P1 1.492(6)
P1 O3P1 1.524(5)
P1 O1P1 1.552(5)
P1 C1 1.851(8)
P2 O2P2 1.504(6)
P2 O3P2 1.536(5)
P2 O1P2 1.553(5)
P2 C1 1.837(8)
P3 O1P3 1.505(5)
P3 O3P3 1.532(5)
P3 O2P3 1.558(5)
P3 C8 1.838(7)
P4 O1P4 1.508(5)
P4 O3P4 1.524(5)
P4 O2P4 1.563(5)
P4 C8 1.842(7)
O1C1 C1 1.444(9)
O1C8 C8 1.436(8)
C1 C2 1.536(10)
C2 C3 1.505(11)
C3 C7 1.365(11)
C3 C4 1.382(11)
C4 C5 1.368(12)
C5 C6 1.362(12)
C6 N1 1.343(11)
C7 N1 1.340(11)
C8 C9 1.553(9)
C9 C10 1.508(9)
C10 C11 1.385(10)
C10 C14 1.391(10)
C11 C12 1.384(11)
C12 C13 1.368(12)
C13 N2 1.343(11)
C14 N2 1.331(10)
C1G1 N3G1 1.316(11)
C1G1 N1G1 1.321(10)
C1G1 N2G1 1.341(10)
C1G2 N1G2 1.322(10)
C1G2 N2G2 1.327(9)
C1G2 N3G2 1.328(10)
C1G3 N1G3 1.309(9)
C1G3 N2G3 1.321(10)
C1G3 N3G3 1.329(10)
C1G4 N2G4 1.328(10)
C1G4 N1G4 1.328(10)
C1G4 N3G4 1.341(11)
